data_7130456
loop_
_publ_author_name
'Ghosh, Pritam'
'Ruan, Guilin'
'Fridman, Natalia'
'Maayan, Galia'

_publ_section_title
;
 Amide Bond Hydrolysis of Peptoids
;
_journal_name_full 'Chemical Communications'
_journal_paper_doi 10.1039/D2CC02717H
_journal_year 2022
_chemical_formula_moiety 'C62 H68 Cu2 N12 O10, 4(Cl O4), 4(C2 H3 N), 2(H2 O)'
_chemical_formula_sum 'C70 H84 Cl4 Cu2 N16 O28'
_chemical_formula_weight 1866.41
_chemical_name_common 'Galia79b (Pritam)'
_space_group_crystal_system monoclinic
_space_group_IT_number 14
_space_group_name_Hall '-P 2yn'
_space_group_name_H-M_alt 'P 1 21/n 1'
_atom_sites_solution_hydrogens mixed
_audit_creation_method SHELXL-2018/3
_audit_update_record
;
2022-04-29 deposited with the CCDC.	2022-08-02 downloaded from the CCDC.
;
_cell_angle_alpha 90
_cell_angle_beta 95.134(4)
_cell_angle_gamma 90
_cell_formula_units_Z 2
_cell_length_a 17.360(3)
_cell_length_b 9.5805(16)
_cell_length_c 24.673(4)
_cell_measurement_reflns_used 7202
_cell_measurement_temperature 150(2)
_cell_measurement_theta_max 25.124
_cell_measurement_theta_min 1.378
_cell_volume 4087.1(12)
_computing_cell_refinement 'APEX2 v2010.7-0 (Bruker AXS)'
_computing_data_collection 'Bruker Instrument Service v2010.7.0.0'
_computing_data_reduction 'SAINT V7.68A (Bruker AXS, 2009)'
_computing_molecular_graphics 'Olex2 (Dolomanov et al., 2009)'
_computing_publication_material 'Olex2 (Dolomanov et al., 2009)'
_computing_structure_refinement 'SHELXL-2018/3 (Sheldrick, 2018)'
_computing_structure_solution 'SHELXT 2014/4 (Sheldrick, 2014)'
_diffrn_ambient_temperature 150(2)
_diffrn_detector_area_resol_mean 95
_diffrn_measured_fraction_theta_full 0.985
_diffrn_measured_fraction_theta_max 0.985
_diffrn_measurement_device_type 'APEX2 (Bruker AXS)'
_diffrn_measurement_method '\f and \w scans'
_diffrn_radiation_type MoK\a
_diffrn_radiation_wavelength 0.71073
_diffrn_reflns_av_R_equivalents 0.1151
_diffrn_reflns_av_unetI/netI 0.1847
_diffrn_reflns_Laue_measured_fraction_full 0.985
_diffrn_reflns_Laue_measured_fraction_max 0.985
_diffrn_reflns_limit_h_max 20
_diffrn_reflns_limit_h_min -17
_diffrn_reflns_limit_k_max 11
_diffrn_reflns_limit_k_min -11
_diffrn_reflns_limit_l_max 29
_diffrn_reflns_limit_l_min -26
_diffrn_reflns_number 24996
_diffrn_reflns_point_group_measured_fraction_full 0.985
_diffrn_reflns_point_group_measured_fraction_max 0.985
_diffrn_reflns_theta_full 25.124
_diffrn_reflns_theta_max 25.124
_diffrn_reflns_theta_min 1.378
_exptl_absorpt_coefficient_mu 0.742
_exptl_absorpt_correction_T_max 0.916
_exptl_absorpt_correction_T_min 0.805
_exptl_absorpt_correction_type multi-scan
_exptl_absorpt_process_details 'SADABS V2008/1 (Bruker AXS)'
_exptl_crystal_colour blue
_exptl_crystal_density_diffrn 1.517
_exptl_crystal_description needle
_exptl_crystal_F_000 1932
_exptl_crystal_size_max 0.270
_exptl_crystal_size_mid 0.120
_exptl_crystal_size_min 0.090
_refine_diff_density_max 1.184
_refine_diff_density_min -1.018
_refine_diff_density_rms 0.121
_refine_ls_extinction_method none
_refine_ls_goodness_of_fit_ref 1.086
_refine_ls_hydrogen_treatment mixed
_refine_ls_matrix_type full
_refine_ls_number_parameters 565
_refine_ls_number_reflns 7202
_refine_ls_number_restraints 157
_refine_ls_restrained_S_all 1.079
_refine_ls_R_factor_all 0.1915
_refine_ls_R_factor_gt 0.0962
_refine_ls_shift/su_max 0.000
_refine_ls_shift/su_mean 0.000
_refine_ls_structure_factor_coef Fsqd
_refine_ls_weighting_details 'w=1/[\s^2^(Fo^2^)+(0.0798P)^2^+10.5924P] where P=(Fo^2^+2Fc^2^)/3'
_refine_ls_weighting_scheme calc
_refine_ls_wR_factor_gt 0.1919
_refine_ls_wR_factor_ref 0.2335
_reflns_Friedel_coverage 0.000
_reflns_number_gt 5885
_reflns_number_total 7202
_reflns_threshold_expression 'I > 2\s(I)'
_cod_data_source_file d2cc02717h2.cif
_cod_data_source_block Galia79b
_cod_original_sg_symbol_H-M 'P 21/n'
_cod_database_code 7130456
_shelx_shelxl_version_number 2018/3
_shelx_space_group_comment
;
The symmetry employed for this shelxl refinement is uniquely defined
by the following loop, which should always be used as a source of
symmetry information in preference to the above space-group names.
They are only intended as comments.
;
_shelx_estimated_absorpt_t_min 0.825
_shelx_estimated_absorpt_t_max 0.936

loop_
_space_group_symop_operation_xyz
'x, y, z'
'-x+1/2, y+1/2, -z+1/2'
'-x, -y, -z'
'x-1/2, -y-1/2, z-1/2'

loop_
_atom_site_label
_atom_site_type_symbol
_atom_site_fract_x
_atom_site_fract_y
_atom_site_fract_z
_atom_site_U_iso_or_equiv
_atom_site_adp_type
_atom_site_occupancy
_atom_site_site_symmetry_order
_atom_site_calc_flag
_atom_site_refinement_flags_posn
_atom_site_refinement_flags_adp
_atom_site_refinement_flags_occupancy
_atom_site_disorder_assembly
_atom_site_disorder_group
Cu1 Cu 0.41661(6) 0.17315(10) 0.59954(3) 0.0170(3) Uani 1 1 d D U . . .
O1 O 0.5012(3) -0.0310(5) 0.38544(19) 0.0200(12) Uani 1 1 d . U . . .
O2 O 0.3495(3) 0.0334(6) 0.4493(2) 0.0265(14) Uani 1 1 d . U . . .
O3 O 0.2904(3) 0.4575(6) 0.4246(2) 0.0310(15) Uani 1 1 d . U . . .
O4 O 0.2621(3) 0.2359(6) 0.52476(19) 0.0209(12) Uani 1 1 d . U . . .
O5 O 0.4740(3) 0.2347(6) 0.5258(2) 0.0230(13) Uani 1 1 d D U . . .
H5 H 0.5233(7) 0.240(6) 0.5242(16) 0.034 Uiso 1 1 d D U . . .
N1 N 0.6439(4) -0.0046(6) 0.4285(2) 0.0178(14) Uani 1 1 d . U . . .
H1 H 0.679957 -0.033414 0.460459 0.021 Uiso 1 1 calc R U . . .
N2 N 0.4635(4) 0.1879(6) 0.4051(2) 0.0179(14) Uani 1 1 d . U . . .
N3 N 0.2579(4) 0.1753(7) 0.4068(2) 0.0208(10) Uani 1 1 d . U . . .
N4 N 0.2599(5) 0.5107(8) 0.3371(3) 0.044(2) Uani 1 1 d . U . . .
H4A H 0.275138 0.597781 0.341662 0.053 Uiso 1 1 calc R U . . .
H4B H 0.241176 0.481500 0.304722 0.053 Uiso 1 1 calc R U . . .
N5 N 0.3365(3) 0.3276(7) 0.5956(2) 0.0183(13) Uani 1 1 d . U . . .
N6 N 0.4715(4) 0.3038(6) 0.6518(2) 0.0196(11) Uani 1 1 d . U . . .
C1 C 0.7493(5) -0.0268(9) 0.3666(4) 0.034(2) Uani 1 1 d . U . . .
C2 C 0.8239(5) -0.0327(11) 0.3922(4) 0.040(2) Uani 1 1 d . U . . .
H2 H 0.836206 0.025394 0.422914 0.049 Uiso 1 1 calc R U . . .
C3 C 0.8805(6) -0.1176(12) 0.3755(4) 0.056(3) Uani 1 1 d . U . . .
H3 H 0.931230 -0.117350 0.393578 0.068 Uiso 1 1 calc R U . . .
C4 C 0.8610(7) -0.2048(13) 0.3309(4) 0.062(3) Uani 1 1 d . U . . .
H4 H 0.899578 -0.265521 0.319225 0.075 Uiso 1 1 calc R U . . .
C5 C 0.7896(6) -0.2069(10) 0.3033(4) 0.037(2) Uani 1 1 d . U . . .
C6 C 0.7672(7) -0.2879(10) 0.2580(4) 0.051(3) Uani 1 1 d . U . . .
H6 H 0.804224 -0.350345 0.245386 0.061 Uiso 1 1 calc R U . . .
C7 C 0.6962(7) -0.2837(11) 0.2307(4) 0.053(3) Uani 1 1 d . U . . .
H7 H 0.684408 -0.343153 0.200214 0.063 Uiso 1 1 calc R U . . .
C8 C 0.6418(6) -0.1948(10) 0.2466(4) 0.046(2) Uani 1 1 d . U . . .
H8 H 0.592316 -0.191571 0.226893 0.055 Uiso 1 1 calc R U . . .
C9 C 0.6572(5) -0.1101(9) 0.2906(3) 0.0294(19) Uani 1 1 d . U . . .
H9 H 0.617939 -0.048949 0.300792 0.035 Uiso 1 1 calc R U . . .
C10 C 0.7295(6) -0.1102(9) 0.3212(3) 0.034(2) Uani 1 1 d . U . . .
C11 C 0.6897(5) 0.0670(9) 0.3881(4) 0.032(2) Uani 1 1 d . U . . .
H11A H 0.715941 0.149403 0.405567 0.038 Uiso 1 1 calc R U . . .
H11B H 0.654035 0.100646 0.357337 0.038 Uiso 1 1 calc R U . . .
C12 C 0.5872(4) 0.0950(8) 0.4472(3) 0.0199(18) Uani 1 1 d . U . . .
H12A H 0.607732 0.191248 0.446073 0.024 Uiso 1 1 calc R U . . .
H12B H 0.577021 0.073490 0.485146 0.024 Uiso 1 1 calc R U . . .
C13 C 0.5145(4) 0.0830(8) 0.4107(3) 0.0172(16) Uani 1 1 d . U . . .
C14 C 0.3883(4) 0.1647(9) 0.3750(3) 0.0203(17) Uani 1 1 d . U . . .
H14A H 0.392959 0.091755 0.347085 0.024 Uiso 1 1 calc R U . . .
H14B H 0.370503 0.251845 0.356291 0.024 Uiso 1 1 calc R U . . .
C15 C 0.3299(5) 0.1194(8) 0.4138(3) 0.0186(17) Uani 1 1 d . U . . .
C16 C 0.2339(5) 0.2781(8) 0.3656(3) 0.0208(10) Uani 1 1 d . U . . .
H16A H 0.176644 0.281905 0.361184 0.025 Uiso 1 1 calc R U . . .
H16B H 0.251700 0.248046 0.330374 0.025 Uiso 1 1 calc R U . . .
C17 C 0.2651(5) 0.4230(8) 0.3791(3) 0.0208(10) Uani 1 1 d . U . . .
C18 C 0.2008(5) 0.1321(8) 0.4444(3) 0.0232(19) Uani 1 1 d . U . . .
H18A H 0.217233 0.042011 0.461316 0.028 Uiso 1 1 calc R U . . .
H18B H 0.150189 0.117421 0.423351 0.028 Uiso 1 1 calc R U . . .
C19 C 0.1914(5) 0.2368(9) 0.4882(3) 0.0250(19) Uani 1 1 d . U . . .
H19A H 0.182580 0.330839 0.472204 0.030 Uiso 1 1 calc R U . . .
H19B H 0.146559 0.212113 0.508378 0.030 Uiso 1 1 calc R U . . .
C20 C 0.2699(5) 0.3346(8) 0.5641(3) 0.0209(17) Uani 1 1 d . U . . .
C21 C 0.2144(5) 0.4369(9) 0.5718(3) 0.030(2) Uani 1 1 d . U . . .
H21 H 0.166521 0.438548 0.549846 0.035 Uiso 1 1 calc R U . . .
C22 C 0.2306(5) 0.5345(9) 0.6116(4) 0.036(2) Uani 1 1 d . U . . .
H22 H 0.193984 0.605548 0.617236 0.043 Uiso 1 1 calc R U . . .
C23 C 0.3005(5) 0.5302(9) 0.6439(3) 0.031(2) Uani 1 1 d . U . . .
H23 H 0.312347 0.597742 0.671595 0.037 Uiso 1 1 calc R U . . .
C24 C 0.3519(5) 0.4254(8) 0.6346(3) 0.0200(17) Uani 1 1 d . U . . .
C25 C 0.4281(5) 0.4114(8) 0.6664(3) 0.0196(11) Uani 1 1 d . U . . .
C26 C 0.4523(6) 0.4972(10) 0.7088(4) 0.048(3) Uani 1 1 d . U . . .
H26 H 0.420179 0.570874 0.719333 0.057 Uiso 1 1 calc R U . . .
C27 C 0.5247(6) 0.4750(11) 0.7363(4) 0.055(3) Uani 1 1 d . U . . .
H27 H 0.542638 0.534186 0.765676 0.066 Uiso 1 1 calc R U . . .
C28 C 0.5707(6) 0.3658(10) 0.7208(4) 0.043(3) Uani 1 1 d . U . . .
H28 H 0.620292 0.348418 0.739118 0.051 Uiso 1 1 calc R U . . .
C29 C 0.5417(5) 0.2839(9) 0.6779(3) 0.030(2) Uani 1 1 d . U . . .
H29 H 0.572859 0.210058 0.666203 0.035 Uiso 1 1 calc R U . . .
C30 C 0.4393(5) 0.3298(8) 0.4868(3) 0.0212(17) Uani 1 1 d D U . . .
H30A H 0.444988 0.425790 0.501436 0.025 Uiso 1 1 calc R U . . .
H30B H 0.383262 0.309153 0.480761 0.025 Uiso 1 1 calc R U . . .
C31 C 0.4743(5) 0.3229(8) 0.4328(3) 0.0215(17) Uani 1 1 d . U . . .
H31A H 0.450876 0.396915 0.408676 0.026 Uiso 1 1 calc R U . . .
H31B H 0.530414 0.342524 0.439079 0.026 Uiso 1 1 calc R U . . .
Cl1 Cl 0.22983(14) 0.8845(2) 0.30699(8) 0.0310(6) Uani 1 1 d . U . . .
O7 O 0.2058(4) 0.7886(6) 0.2647(2) 0.054(2) Uani 1 1 d . U . . .
O8 O 0.2779(4) 0.8209(7) 0.3494(3) 0.060(2) Uani 1 1 d . U . . .
O9 O 0.2664(7) 0.9991(9) 0.2864(3) 0.120(4) Uani 1 1 d . U . . .
O10 O 0.1646(5) 0.9371(12) 0.3300(4) 0.115(4) Uani 1 1 d . U . . .
O6 O 0.3797(3) 0.6981(6) 0.4452(3) 0.0394(17) Uani 1 1 d G . . . .
H6A H 0.350447 0.767125 0.436493 0.059 Uiso 1 1 d G U . . .
H6B H 0.349033 0.629866 0.447665 0.059 Uiso 1 1 d G U . . .
N7 N 0.5287(6) 1.1722(10) 0.2844(4) 0.060(3) Uani 1 1 d . U . . .
C32 C 0.4859(7) 1.1214(13) 0.2533(5) 0.053(3) Uani 1 1 d . U . . .
C33 C 0.4319(8) 1.0538(17) 0.2146(6) 0.102(5) Uani 1 1 d . U . . .
H33A H 0.456275 1.037102 0.180883 0.153 Uiso 1 1 calc R U . . .
H33B H 0.386403 1.113565 0.206946 0.153 Uiso 1 1 calc R U . . .
H33C H 0.416032 0.964573 0.229521 0.153 Uiso 1 1 calc R U . . .
N8 N -0.2248(6) 0.2174(10) 0.4988(4) 0.065(3) Uani 1 1 d . U . . .
C34 C -0.1731(8) 0.2547(12) 0.5239(4) 0.056(3) Uani 1 1 d . U . . .
C35 C -0.1065(8) 0.3051(16) 0.5565(6) 0.102(5) Uani 1 1 d . U . . .
H35A H -0.096957 0.402558 0.547023 0.153 Uiso 1 1 calc R U . . .
H35B H -0.061442 0.248309 0.549729 0.153 Uiso 1 1 calc R U . . .
H35C H -0.115613 0.299115 0.595071 0.153 Uiso 1 1 calc R U . . .
Cl2 Cl 0.5057(9) 0.8035(17) 0.0922(6) 0.093(4) Uani 0.546(16) 1 d D U P A 1
O11 O 0.5745(9) 0.763(2) 0.1163(8) 0.093(4) Uani 0.546(16) 1 d . U P A 1
O12 O 0.4348(8) 0.860(2) 0.1027(8) 0.092(7) Uani 0.546(16) 1 d . U P A 1
O13 O 0.4890(11) 0.701(4) 0.0486(10) 0.224(16) Uani 0.546(16) 1 d . U P A 1
O14 O 0.5444(15) 0.916(2) 0.0707(16) 0.224(14) Uani 0.546(16) 1 d D U P A 1
Cl2A Cl 0.5084(12) 0.8282(15) 0.1017(6) 0.083(5) Uani 0.454(16) 1 d D U P A 2
O11A O 0.4759(12) 0.757(3) 0.1438(6) 0.118(10) Uani 0.454(16) 1 d D U P A 2
O12A O 0.4540(13) 0.864(2) 0.0657(10) 0.083(5) Uani 0.454(16) 1 d . U P A 2
O13A O 0.561(2) 0.738(4) 0.0795(13) 0.169(14) Uani 0.454(16) 1 d . U P A 2
O14A O 0.5427(12) 0.953(2) 0.1215(11) 0.139(12) Uani 0.454(16) 1 d D U P A 2

loop_
_atom_site_aniso_label
_atom_site_aniso_U_11
_atom_site_aniso_U_22
_atom_site_aniso_U_33
_atom_site_aniso_U_23
_atom_site_aniso_U_13
_atom_site_aniso_U_12
Cu1 0.0240(6) 0.0187(5) 0.0083(5) -0.0017(4) 0.0010(4) 0.0028(5)
O1 0.021(3) 0.023(3) 0.016(3) -0.001(2) -0.004(2) 0.005(2)
O2 0.034(4) 0.029(3) 0.016(3) 0.008(2) 0.002(3) 0.005(3)
O3 0.042(4) 0.026(3) 0.023(3) -0.002(3) -0.010(3) 0.000(3)
O4 0.020(3) 0.031(3) 0.012(3) 0.000(2) 0.003(2) 0.007(3)
O5 0.025(3) 0.028(3) 0.016(3) 0.003(2) 0.001(2) 0.003(3)
N1 0.020(4) 0.020(4) 0.014(3) -0.003(3) 0.004(3) 0.002(3)
N2 0.026(4) 0.019(3) 0.009(3) 0.003(3) 0.000(3) 0.005(3)
N3 0.025(3) 0.027(2) 0.009(2) 0.0001(18) -0.0035(18) 0.006(2)
N4 0.086(7) 0.033(4) 0.013(4) 0.005(3) -0.006(4) -0.009(4)
N5 0.019(3) 0.017(3) 0.020(3) 0.004(3) 0.003(2) -0.002(3)
N6 0.025(3) 0.019(3) 0.014(2) -0.002(2) -0.002(2) -0.005(2)
C1 0.039(5) 0.035(5) 0.030(5) 0.004(4) 0.014(4) 0.001(4)
C2 0.033(5) 0.060(7) 0.029(5) 0.009(5) 0.006(4) -0.003(5)
C3 0.046(6) 0.078(8) 0.048(6) -0.001(5) 0.014(5) 0.008(6)
C4 0.065(7) 0.084(9) 0.040(6) 0.007(5) 0.016(5) 0.018(6)
C5 0.050(5) 0.040(6) 0.026(5) 0.007(4) 0.026(4) 0.003(4)
C6 0.074(7) 0.040(6) 0.041(6) 0.000(4) 0.017(5) 0.012(5)
C7 0.086(8) 0.044(6) 0.031(6) -0.006(5) 0.023(5) -0.007(6)
C8 0.065(7) 0.041(6) 0.034(5) -0.010(4) 0.017(5) -0.011(5)
C9 0.042(5) 0.025(5) 0.023(4) 0.004(4) 0.010(4) -0.004(4)
C10 0.054(5) 0.024(5) 0.024(5) 0.009(3) 0.013(4) -0.006(4)
C11 0.033(5) 0.024(5) 0.039(5) 0.001(4) 0.007(4) -0.001(4)
C12 0.030(5) 0.019(4) 0.010(4) -0.006(3) -0.004(3) 0.006(4)
C13 0.023(4) 0.017(4) 0.011(4) 0.010(3) 0.004(3) 0.002(3)
C14 0.029(4) 0.026(4) 0.005(3) -0.002(3) 0.001(3) 0.007(4)
C15 0.027(4) 0.020(4) 0.008(4) -0.005(3) -0.002(3) 0.001(3)
C16 0.025(3) 0.027(2) 0.009(2) 0.0001(18) -0.0035(18) 0.006(2)
C17 0.025(3) 0.027(2) 0.009(2) 0.0001(18) -0.0035(18) 0.006(2)
C18 0.023(4) 0.032(5) 0.013(4) 0.002(3) -0.007(3) -0.005(4)
C19 0.021(5) 0.040(5) 0.013(4) 0.004(3) -0.003(3) 0.005(4)
C20 0.026(4) 0.024(4) 0.013(4) 0.007(3) 0.000(3) 0.010(4)
C21 0.033(5) 0.033(5) 0.023(5) 0.002(4) 0.002(4) 0.017(4)
C22 0.040(5) 0.030(5) 0.038(5) -0.003(4) 0.009(4) 0.016(4)
C23 0.041(5) 0.018(4) 0.034(5) -0.007(4) 0.004(4) 0.009(4)
C24 0.025(4) 0.017(4) 0.020(4) 0.000(3) 0.007(3) -0.001(3)
C25 0.025(3) 0.019(3) 0.014(2) -0.002(2) -0.002(2) -0.005(2)
C26 0.048(6) 0.039(6) 0.053(6) -0.028(5) -0.011(5) 0.001(5)
C27 0.058(7) 0.050(7) 0.054(7) -0.035(5) -0.014(5) -0.009(5)
C28 0.037(6) 0.042(6) 0.045(6) -0.016(4) -0.020(5) -0.007(4)
C29 0.029(5) 0.024(5) 0.034(5) -0.003(4) -0.005(4) -0.003(4)
C30 0.027(5) 0.018(4) 0.018(4) 0.003(3) 0.002(3) 0.004(4)
C31 0.027(5) 0.016(4) 0.021(4) 0.008(3) -0.001(3) 0.003(4)
Cl1 0.0488(15) 0.0224(11) 0.0199(11) -0.0006(9) -0.0065(10) 0.0022(11)
O7 0.094(6) 0.033(4) 0.033(4) -0.011(3) -0.001(4) -0.011(4)
O8 0.082(5) 0.040(4) 0.051(4) 0.004(3) -0.031(4) 0.015(4)
O9 0.234(11) 0.085(6) 0.033(4) 0.019(4) -0.028(5) -0.103(7)
O10 0.071(6) 0.190(10) 0.079(6) -0.077(7) -0.020(4) 0.063(6)
O6 0.033(4) 0.031(4) 0.051(4) -0.010(3) -0.010(3) -0.001(3)
N7 0.071(7) 0.052(6) 0.057(6) 0.022(5) 0.019(5) 0.013(5)
C32 0.056(8) 0.062(8) 0.044(7) 0.015(6) 0.025(5) 0.022(6)
C33 0.093(11) 0.131(14) 0.078(10) -0.015(9) -0.017(8) 0.034(10)
N8 0.075(8) 0.063(7) 0.059(7) 0.003(5) 0.012(5) -0.011(6)
C34 0.085(9) 0.044(7) 0.041(7) -0.005(5) 0.014(6) -0.007(7)
C35 0.096(11) 0.120(13) 0.087(11) -0.022(10) -0.009(8) -0.027(10)
Cl2 0.026(5) 0.171(10) 0.080(5) -0.036(5) -0.013(4) 0.010(5)
O11 0.026(5) 0.171(10) 0.080(5) -0.036(5) -0.013(4) 0.010(5)
O12 0.025(8) 0.154(18) 0.100(16) -0.056(13) 0.023(8) -0.016(8)
O13 0.042(12) 0.48(4) 0.152(19) -0.23(2) -0.001(10) 0.018(16)
O14 0.11(2) 0.29(3) 0.29(4) 0.13(2) 0.10(2) 0.018(18)
Cl2A 0.056(9) 0.083(7) 0.108(10) 0.014(6) -0.008(6) -0.007(5)
O11A 0.093(18) 0.19(2) 0.070(13) 0.006(12) -0.018(10) -0.069(16)
O12A 0.056(9) 0.083(7) 0.108(10) 0.014(6) -0.008(6) -0.007(5)
O13A 0.21(3) 0.19(3) 0.11(2) 0.00(2) 0.023(17) 0.13(2)
O14A 0.075(15) 0.21(2) 0.15(2) -0.099(19) 0.077(14) -0.100(17)

loop_
_atom_type_symbol
_atom_type_description
_atom_type_scat_dispersion_real
_atom_type_scat_dispersion_imag
_atom_type_scat_source
C C 0.0033 0.0016 'International Tables Vol C Tables 4.2.6.8 and 6.1.1.4'
H H 0.0000 0.0000 'International Tables Vol C Tables 4.2.6.8 and 6.1.1.4'
Cl Cl 0.1484 0.1585 'International Tables Vol C Tables 4.2.6.8 and 6.1.1.4'
Cu Cu 0.3201 1.2651 'International Tables Vol C Tables 4.2.6.8 and 6.1.1.4'
N N 0.0061 0.0033 'International Tables Vol C Tables 4.2.6.8 and 6.1.1.4'
O O 0.0106 0.0060 'International Tables Vol C Tables 4.2.6.8 and 6.1.1.4'

loop_
_geom_angle_atom_site_label_1
_geom_angle_atom_site_label_2
_geom_angle_atom_site_label_3
_geom_angle
_geom_angle_site_symmetry_1
_geom_angle_site_symmetry_3
_geom_angle_publ_flag
N6 Cu1 O1 90.9(2) . 3_656 ?
N6 Cu1 N1 159.5(2) . 3_656 ?
O1 Cu1 N1 81.9(2) 3_656 3_656 ?
N6 Cu1 N5 81.9(3) . . ?
O1 Cu1 N5 171.6(2) 3_656 . ?
N1 Cu1 N5 103.5(3) 3_656 . ?
N6 Cu1 O5 98.0(2) . . ?
O1 Cu1 O5 88.1(2) 3_656 . ?
N1 Cu1 O5 100.9(2) 3_656 . ?
N5 Cu1 O5 97.0(2) . . ?
C13 O1 Cu1 113.8(5) . 3_656 ?
C20 O4 C19 117.6(6) . . ?
C30 O5 Cu1 121.9(4) . . ?
C12 N1 C11 108.7(6) . . ?
C12 N1 Cu1 106.5(5) . 3_656 ?
C11 N1 Cu1 115.5(5) . 3_656 ?
C13 N2 C14 119.3(6) . . ?
C13 N2 C31 124.0(6) . . ?
C14 N2 C31 116.2(6) . . ?
C15 N3 C16 124.1(7) . . ?
C15 N3 C18 118.2(6) . . ?
C16 N3 C18 117.6(6) . . ?
C20 N5 C24 119.1(7) . . ?
C20 N5 Cu1 128.2(6) . . ?
C24 N5 Cu1 112.3(5) . . ?
C29 N6 C25 119.2(7) . . ?
C29 N6 Cu1 125.9(5) . . ?
C25 N6 Cu1 114.3(5) . . ?
C2 C1 C10 119.6(9) . . ?
C2 C1 C11 120.4(9) . . ?
C10 C1 C11 119.9(9) . . ?
C3 C2 C1 123.6(10) . . ?
C2 C3 C4 117.5(11) . . ?
C5 C4 C3 123.2(11) . . ?
C4 C5 C6 126.0(10) . . ?
C4 C5 C10 118.3(9) . . ?
C6 C5 C10 115.7(9) . . ?
C7 C6 C5 124.2(10) . . ?
C6 C7 C8 120.1(10) . . ?
C7 C8 C9 120.9(11) . . ?
C8 C9 C10 122.0(9) . . ?
C1 C10 C9 125.2(9) . . ?
C1 C10 C5 117.7(9) . . ?
C9 C10 C5 117.1(8) . . ?
N1 C11 C1 112.6(7) . . ?
N1 C12 C13 108.4(6) . . ?
O1 C13 N2 120.6(7) . . ?
O1 C13 C12 118.1(7) . . ?
N2 C13 C12 121.4(7) . . ?
N2 C14 C15 109.9(6) . . ?
O2 C15 N3 123.3(7) . . ?
O2 C15 C14 118.9(7) . . ?
N3 C15 C14 117.9(7) . . ?
N3 C16 C17 113.1(6) . . ?
O3 C17 N4 122.8(8) . . ?
O3 C17 C16 123.0(7) . . ?
N4 C17 C16 114.1(6) . . ?
N3 C18 C19 112.9(7) . . ?
O4 C19 C18 107.7(6) . . ?
N5 C20 O4 114.1(7) . . ?
N5 C20 C21 121.8(7) . . ?
O4 C20 C21 124.2(7) . . ?
C22 C21 C20 118.5(8) . . ?
C21 C22 C23 120.3(8) . . ?
C24 C23 C22 118.1(8) . . ?
N5 C24 C23 122.2(8) . . ?
N5 C24 C25 115.2(7) . . ?
C23 C24 C25 122.6(7) . . ?
N6 C25 C26 121.7(8) . . ?
N6 C25 C24 114.9(6) . . ?
C26 C25 C24 123.3(8) . . ?
C25 C26 C27 119.0(9) . . ?
C26 C27 C28 119.8(9) . . ?
C29 C28 C27 117.4(9) . . ?
N6 C29 C28 122.8(8) . . ?
O5 C30 C31 112.8(6) . . ?
N2 C31 C30 113.8(6) . . ?
O9 Cl1 O10 106.1(7) . . ?
O9 Cl1 O8 110.6(5) . . ?
O10 Cl1 O8 107.4(5) . . ?
O9 Cl1 O7 110.9(5) . . ?
O10 Cl1 O7 109.5(5) . . ?
O8 Cl1 O7 112.2(4) . . ?
N7 C32 C33 178.6(14) . . ?
N8 C34 C35 179.1(15) . . ?
O11 Cl2 O12 142.8(17) . . ?
O11 Cl2 O14 87.2(16) . . ?
O12 Cl2 O14 103(2) . . ?
O11 Cl2 O13 103.9(18) . . ?
O12 Cl2 O13 106.3(15) . . ?
O14 Cl2 O13 108(2) . . ?
O12A Cl2A O13A 111(2) . . ?
O12A Cl2A O11A 109(2) . . ?
O13A Cl2A O11A 108(2) . . ?
O12A Cl2A O14A 106.2(19) . . ?
O13A Cl2A O14A 113(3) . . ?
O11A Cl2A O14A 109.9(17) . . ?

loop_
_geom_bond_atom_site_label_1
_geom_bond_atom_site_label_2
_geom_bond_distance
_geom_bond_site_symmetry_2
_geom_bond_publ_flag
Cu1 N6 1.979(6) . ?
Cu1 O1 1.983(5) 3_656 ?
Cu1 N1 2.015(6) 3_656 ?
Cu1 N5 2.028(6) . ?
Cu1 O5 2.230(5) . ?
O1 C13 1.267(9) . ?
O2 C15 1.228(8) . ?
O3 C17 1.215(8) . ?
O4 C20 1.352(9) . ?
O4 C19 1.456(9) . ?
O5 C30 1.421(8) . ?
N1 C12 1.474(9) . ?
N1 C11 1.496(10) . ?
N2 C13 1.338(9) . ?
N2 C14 1.461(9) . ?
N2 C31 1.467(9) . ?
N3 C15 1.356(10) . ?
N3 C16 1.450(9) . ?
N3 C18 1.475(10) . ?
N4 C17 1.330(9) . ?
N5 C20 1.336(9) . ?
N5 C24 1.354(9) . ?
N6 C29 1.340(10) . ?
N6 C25 1.346(10) . ?
C1 C2 1.390(12) . ?
C1 C10 1.393(12) . ?
C1 C11 1.503(12) . ?
C2 C3 1.367(13) . ?
C3 C4 1.401(15) . ?
C4 C5 1.359(14) . ?
C5 C6 1.388(13) . ?
C5 C10 1.492(13) . ?
C6 C7 1.352(14) . ?
C7 C8 1.356(14) . ?
C8 C9 1.361(12) . ?
C9 C10 1.405(12) . ?
C12 C13 1.489(10) . ?
C14 C15 1.518(11) . ?
C16 C17 1.517(11) . ?
C18 C19 1.495(11) . ?
C20 C21 1.400(11) . ?
C21 C22 1.367(11) . ?
C22 C23 1.391(12) . ?
C23 C24 1.377(11) . ?
C24 C25 1.483(11) . ?
C25 C26 1.366(11) . ?
C26 C27 1.390(13) . ?
C27 C28 1.391(13) . ?
C28 C29 1.377(11) . ?
C30 C31 1.514(10) . ?
Cl1 O9 1.387(8) . ?
Cl1 O10 1.405(8) . ?
Cl1 O8 1.416(6) . ?
Cl1 O7 1.424(6) . ?
N7 C32 1.130(14) . ?
C32 C33 1.432(17) . ?
N8 C34 1.104(13) . ?
C34 C35 1.431(16) . ?
Cl2 O11 1.34(3) . ?
Cl2 O12 1.39(2) . ?
Cl2 O14 1.4002(11) . ?
Cl2 O13 1.47(3) . ?
Cl2A O12A 1.28(3) . ?
Cl2A O13A 1.40(4) . ?
Cl2A O11A 1.4002(11) . ?
Cl2A O14A 1.4002(11) . ?
